data_7231776
loop_
_publ_author_name
'Warneke, Jonas'
'Konieczka, Szymon Z.'
'Hou, Gao-Lei'
'Apr\`a, Edoardo'
'Kerpen, Christoph'
'Keppner, Fabian'
'Sch\"afer, Thomas C'
'Deckert, Michael'
'Yang, Zheng'
'Bylaska, Eric J.'
'Johnson, Grant E.'
'Laskin, Julia'
'Xantheas, Sotiris S.'
'Wang, Xue-Bin'
'Finze, Maik'

_publ_section_title
;
 Properties of perhalogenated {closo-B<sub>10</sub>} and
 {closo-B<sub>11</sub>} multiply charged anions and a critical comparison
 with {closo-B<sub>12</sub>} in the gas and the condensed phase.
;
_journal_issue 11
_journal_name_full 'Physical chemistry chemical physics : PCCP'
_journal_page_first 5903
_journal_page_last 5915
_journal_paper_doi 10.1039/c8cp05313h
_journal_volume 21
_journal_year 2019
_chemical_formula_moiety 'B10 Cl10, C16 H33 N, C16 H36 N, C H2 Cl2'
_chemical_formula_sum 'C33 H71 B10 Cl12 N2 O0'
_chemical_formula_weight 1029.41
_space_group_crystal_system triclinic
_space_group_IT_number 2
_space_group_name_Hall '-P 1'
_space_group_name_H-M_alt 'P -1'
_symmetry_space_group_name_Hall '-P 1'
_symmetry_space_group_name_H-M 'P -1'
_atom_sites_solution_hydrogens geom
_audit_creation_method SHELXL-2014/7
_audit_update_record
;
2018-01-25 deposited with the CCDC.
2018-11-05 downloaded from the CCDC.
;
_cell_angle_alpha 71.5730(10)
_cell_angle_beta 75.3840(10)
_cell_angle_gamma 73.4290(10)
_cell_formula_units_Z 2
_cell_length_a 12.4333(4)
_cell_length_b 12.6007(4)
_cell_length_c 19.7636(7)
_cell_measurement_reflns_used 3716
_cell_measurement_temperature 100(2)
_cell_measurement_theta_max 25.641
_cell_measurement_theta_min 2.291
_cell_volume 2770.42(16)
_computing_cell_refinement 'Saint+ ver. V8.34A (Bruker AXS)'
_computing_data_collection 'APEX2 ver. 2014.9 (Bruker AXS)'
_computing_data_reduction 'Saint+ ver. V8.34A (Bruker AXS)'
_computing_molecular_graphics 'ShelXLe (Huebschle et all, 2011)'
_computing_publication_material 'SHELXL-2014/7 (Sheldrick, 2014)'
_computing_structure_refinement 'SHELXL-2014/7 (Sheldrick, 2014)'
_computing_structure_solution 'SHELXT (Sheldrick, 2014)'
_diffrn_ambient_temperature 100(2)
_diffrn_detector 'CCD area detector (Apex2)'
_diffrn_measured_fraction_theta_full 1.000
_diffrn_measured_fraction_theta_max 0.998
_diffrn_measurement_device_type 'Bruker X8-APEX II'
_diffrn_measurement_method '\f and \w scans'
_diffrn_radiation_type MoK\a
_diffrn_radiation_wavelength 0.71073
_diffrn_reflns_av_R_equivalents 0.0378
_diffrn_reflns_av_unetI/netI 0.0332
_diffrn_reflns_Laue_measured_fraction_full 1.000
_diffrn_reflns_Laue_measured_fraction_max 0.998
_diffrn_reflns_limit_h_max 15
_diffrn_reflns_limit_h_min -15
_diffrn_reflns_limit_k_max 15
_diffrn_reflns_limit_k_min -15
_diffrn_reflns_limit_l_max 25
_diffrn_reflns_limit_l_min -25
_diffrn_reflns_number 39943
_diffrn_reflns_point_group_measured_fraction_full 1.000
_diffrn_reflns_point_group_measured_fraction_max 0.998
_diffrn_reflns_theta_full 25.242
_diffrn_reflns_theta_max 26.777
_diffrn_reflns_theta_min 1.104
_diffrn_source graphite
_exptl_absorpt_coefficient_mu 0.626
_exptl_absorpt_correction_T_max 0.7453
_exptl_absorpt_correction_T_min 0.6708
_exptl_absorpt_correction_type multi-scan
_exptl_absorpt_process_details 'SadAbs 2014/5 (Bruker AXS)'
_exptl_crystal_colour colourless
_exptl_crystal_density_diffrn 1.234
_exptl_crystal_density_method 'not measured'
_exptl_crystal_description block
_exptl_crystal_F_000 1074
_exptl_crystal_size_max 0.42
_exptl_crystal_size_mid 0.36
_exptl_crystal_size_min 0.28
_refine_diff_density_max 1.521
_refine_diff_density_min -1.384
_refine_diff_density_rms 0.062
_refine_ls_extinction_method none
_refine_ls_goodness_of_fit_ref 0.903
_refine_ls_hydrogen_treatment constr
_refine_ls_matrix_type full
_refine_ls_number_parameters 556
_refine_ls_number_reflns 11776
_refine_ls_number_restraints 31
_refine_ls_restrained_S_all 0.906
_refine_ls_R_factor_all 0.0923
_refine_ls_R_factor_gt 0.0704
_refine_ls_shift/su_max 0.003
_refine_ls_shift/su_mean 0.000
_refine_ls_structure_factor_coef Fsqd
_refine_ls_weighting_details 'w=1/[\s^2^(Fo^2^)+(0.0210P)^2^+7.9313P] where P=(Fo^2^+2Fc^2^)/3'
_refine_ls_weighting_scheme calc
_refine_ls_wR_factor_gt 0.1373
_refine_ls_wR_factor_ref 0.1506
_reflns_Friedel_coverage 0.000
_reflns_number_gt 8700
_reflns_number_total 11776
_reflns_threshold_expression 'I > 2\s(I)'
_cod_data_source_file c8cp05313h2.cif
_cod_data_source_block nBu4N2B10Cl10
_cod_depositor_comments 'Adding full bibliography for 7231776--7231777.cif.'
_cod_database_code 7231776
_shelx_shelxl_version_number 2014/7
_shelx_space_group_comment
;
The symmetry employed for this shelxl refinement is uniquely defined
by the following loop, which should always be used as a source of
symmetry information in preference to the above space-group names.
They are only intended as comments.
;

loop_
_space_group_symop_operation_xyz
'x, y, z'
'-x, -y, -z'

loop_
_atom_site_label
_atom_site_type_symbol
_atom_site_fract_x
_atom_site_fract_y
_atom_site_fract_z
_atom_site_U_iso_or_equiv
_atom_site_adp_type
_atom_site_occupancy
_atom_site_site_symmetry_order
_atom_site_calc_flag
_atom_site_refinement_flags_posn
_atom_site_refinement_flags_adp
_atom_site_refinement_flags_occupancy
_atom_site_disorder_assembly
_atom_site_disorder_group
B1 B 0.7115(4) 0.8491(4) 0.2058(2) 0.0507(9) Uani 1 1 d . . . . .
B2 B 0.6360(3) 0.7477(3) 0.2390(2) 0.0468(9) Uani 1 1 d . . . . .
B3 B 0.5784(4) 0.8945(3) 0.1881(2) 0.0481(9) Uani 1 1 d . . . . .
B4 B 0.6306(4) 0.9511(3) 0.2459(2) 0.0478(9) Uani 1 1 d . . . . .
B5 B 0.6860(4) 0.8050(3) 0.2969(2) 0.0464(9) Uani 1 1 d . . . . .
B6 B 0.4830(3) 0.8090(3) 0.2547(2) 0.0463(9) Uani 1 1 d . . . . .
B7 B 0.4785(4) 0.9535(3) 0.2594(2) 0.0472(9) Uani 1 1 d . . . . .
B8 B 0.5542(4) 0.8909(3) 0.3358(2) 0.0450(9) Uani 1 1 d . . . . .
B9 B 0.5586(4) 0.7470(3) 0.3313(2) 0.0457(9) Uani 1 1 d . . . . .
B10 B 0.4392(4) 0.8502(4) 0.3316(2) 0.0496(9) Uani 1 1 d . . . . .
Cl1 Cl 0.84566(9) 0.84686(10) 0.14420(6) 0.0688(2) Uani 1 1 d . . . . .
Cl2 Cl 0.68714(9) 0.61299(10) 0.21461(6) 0.0688(2) Uani 1 1 d . . . . .
Cl3 Cl 0.54992(10) 0.95356(10) 0.09701(5) 0.0709(3) Uani 1 1 d . . . . .
Cl4 Cl 0.67459(10) 1.08308(9) 0.22872(6) 0.0695(3) Uani 1 1 d . . . . .
Cl5 Cl 0.80116(9) 0.74482(9) 0.34737(6) 0.0656(3) Uani 1 1 d . . . . .
Cl6 Cl 0.39164(9) 0.75282(9) 0.22334(6) 0.0645(3) Uani 1 1 d . . . . .
Cl7 Cl 0.37979(10) 1.08981(8) 0.23478(6) 0.0684(3) Uani 1 1 d . . . . .
Cl8 Cl 0.55452(9) 0.94510(8) 0.40987(5) 0.0615(3) Uani 1 1 d . . . . .
Cl9 Cl 0.56298(10) 0.61265(8) 0.40023(6) 0.0660(3) Uani 1 1 d . . . . .
Cl10 Cl 0.30709(9) 0.84899(11) 0.39340(7) 0.0760(3) Uani 1 1 d . . . . .
N1 N 0.3963(3) 0.3452(2) 0.37300(16) 0.0521(7) Uani 1 1 d . . . . .
C1 C 0.3065(4) 0.4544(3) 0.3772(3) 0.0729(12) Uani 1 1 d . . . . .
H1A H 0.3399 0.5189 0.3482 0.088 Uiso 1 1 calc R U . . .
H1B H 0.2448 0.4558 0.3549 0.088 Uiso 1 1 calc R U . . .
C2 C 0.2565(5) 0.4727(4) 0.4501(3) 0.0888(15) Uani 1 1 d . . . . .
H2A H 0.2260 0.4069 0.4803 0.107 Uiso 1 1 calc R U . . .
H2B H 0.3168 0.4766 0.4716 0.107 Uiso 1 1 calc R U . . .
C3 C 0.1660(6) 0.5767(5) 0.4505(4) 0.129(2) Uani 1 1 d . . . . .
H3A H 0.1994 0.6421 0.4238 0.155 Uiso 1 1 calc R U . . .
H3B H 0.1108 0.5760 0.4237 0.155 Uiso 1 1 calc R U . . .
C4 C 0.1050(7) 0.5961(7) 0.5189(5) 0.175(4) Uani 1 1 d . . . . .
H4A H 0.0508 0.6684 0.5111 0.262 Uiso 1 1 calc R U . . .
H4B H 0.1577 0.5973 0.5467 0.262 Uiso 1 1 calc R U . . .
H4C H 0.0657 0.5357 0.5449 0.262 Uiso 1 1 calc R U . . .
C5 C 0.3547(4) 0.2400(3) 0.4235(2) 0.0614(10) Uani 1 1 d . . . . .
H5A H 0.4145 0.1725 0.4186 0.074 Uiso 1 1 calc R U . . .
H5B H 0.3431 0.2446 0.4730 0.074 Uiso 1 1 calc R U . . .
C6 C 0.2471(4) 0.2235(4) 0.4114(3) 0.0733(12) Uani 1 1 d . . . . .
H6A H 0.1862 0.2898 0.4171 0.088 Uiso 1 1 calc R U . . .
H6B H 0.2577 0.2184 0.3621 0.088 Uiso 1 1 calc R U . . .
C7 C 0.2130(4) 0.1186(4) 0.4624(3) 0.0867(15) Uani 1 1 d . . . . .
H7A H 0.1975 0.1261 0.5115 0.104 Uiso 1 1 calc R U . . .
H7B H 0.2760 0.0530 0.4590 0.104 Uiso 1 1 calc R U . . .
C8 C 0.1100(4) 0.0970(5) 0.4476(4) 0.1050(19) Uani 1 1 d . . . . .
H8A H 0.1210 0.0993 0.3974 0.158 Uiso 1 1 calc R U . . .
H8B H 0.0443 0.1550 0.4590 0.158 Uiso 1 1 calc R U . . .
H8C H 0.0985 0.0229 0.4771 0.158 Uiso 1 1 calc R U . . .
C9 C 0.5018(4) 0.3513(4) 0.3951(2) 0.0666(11) Uani 1 1 d . . . . .
H9A H 0.5250 0.4209 0.3645 0.080 Uiso 1 1 calc R U . . .
H9B H 0.4812 0.3582 0.4444 0.080 Uiso 1 1 calc R U . . .
C10 C 0.6017(4) 0.2536(5) 0.3913(3) 0.0828(14) Uani 1 1 d . . . . .
H10A H 0.6128 0.2346 0.3458 0.099 Uiso 1 1 calc R U . . .
H10B H 0.5862 0.1871 0.4302 0.099 Uiso 1 1 calc R U . . .
C11 C 0.7084(5) 0.2790(6) 0.3970(4) 0.113(2) Uani 1 1 d . . . . .
H11A H 0.7188 0.3497 0.3607 0.135 Uiso 1 1 calc R U . . .
H11B H 0.6978 0.2927 0.4441 0.135 Uiso 1 1 calc R U . . .
C12 C 0.8079(6) 0.1959(7) 0.3887(5) 0.161(3) Uani 1 1 d . . . . .
H12A H 0.8058 0.1282 0.3800 0.193 Uiso 1 1 calc R U . . .
H12B H 0.8767 0.2078 0.3918 0.193 Uiso 1 1 calc R U . . .
C13 C 0.4217(4) 0.3329(4) 0.2962(2) 0.0752(12) Uani 1 1 d . . . . .
H13A H 0.4681 0.2566 0.2963 0.090 Uiso 1 1 calc R U . . .
H13B H 0.3502 0.3381 0.2828 0.090 Uiso 1 1 calc R U . . .
C14 C 0.4807(5) 0.4173(5) 0.2392(3) 0.0951(17) Uani 1 1 d . . . . .
H14A H 0.5589 0.4020 0.2459 0.114 Uiso 1 1 calc R U . . .
H14B H 0.4432 0.4940 0.2443 0.114 Uiso 1 1 calc R U . . .
C15 C 0.4803(7) 0.4123(6) 0.1644(3) 0.126(3) Uani 1 1 d . . . . .
H15 H 0.4496 0.3584 0.1572 0.152 Uiso 1 1 calc R U . . .
C16 C 0.5267(8) 0.4899(7) 0.1076(4) 0.166(4) Uani 1 1 d . . . . .
H16A H 0.5570 0.5431 0.1160 0.199 Uiso 1 1 calc R U . . .
H16B H 0.5281 0.4896 0.0604 0.199 Uiso 1 1 calc R U . . .
N2 N 0.1176(3) 0.0694(3) 0.11733(17) 0.0573(8) Uani 1 1 d . . . . .
C20 C 0.2155(3) 0.1296(4) 0.0936(2) 0.0609(10) Uani 1 1 d . . . . .
H20A H 0.2120 0.1675 0.1301 0.073 Uiso 1 1 calc R U . . .
H20B H 0.2862 0.0717 0.0927 0.073 Uiso 1 1 calc R U . . .
C21 C 0.2205(4) 0.2173(4) 0.0208(2) 0.0732(12) Uani 1 1 d . . . . .
H21A H 0.1500 0.2756 0.0202 0.088 Uiso 1 1 calc R U . . .
H21B H 0.2285 0.1802 -0.0170 0.088 Uiso 1 1 calc R U . . .
C22 C 0.3205(5) 0.2730(5) 0.0058(3) 0.0961(17) Uani 1 1 d . . . . .
H22A H 0.3895 0.2132 0.0113 0.115 Uiso 1 1 calc R U . . .
H22B H 0.3294 0.3190 -0.0441 0.115 Uiso 1 1 calc R U . . .
C23 C 0.3083(8) 0.3467(6) 0.0538(4) 0.148(3) Uani 1 1 d . . . . .
H23A H 0.3712 0.3838 0.0389 0.222 Uiso 1 1 calc R U . . .
H23B H 0.3075 0.3004 0.1029 0.222 Uiso 1 1 calc R U . . .
H23C H 0.2381 0.4037 0.0509 0.222 Uiso 1 1 calc R U . . .
C24 C 0.1214(4) 0.0022(4) 0.0650(2) 0.0655(11) Uani 1 1 d . . . . .
H24A H 0.0556 -0.0321 0.0813 0.079 Uiso 1 1 calc R U . . .
H24B H 0.1140 0.0557 0.0179 0.079 Uiso 1 1 calc R U . . .
C25 C 0.2265(4) -0.0913(4) 0.0557(3) 0.0764(12) Uani 1 1 d . . . . .
H25A H 0.2363 -0.1456 0.1023 0.092 Uiso 1 1 calc R U . . .
H25B H 0.2932 -0.0584 0.0365 0.092 Uiso 1 1 calc R U . . .
C26 C 0.2143(6) -0.1529(5) 0.0036(3) 0.109(2) Uani 1 1 d . . . . .
H26A H 0.1467 -0.1843 0.0230 0.131 Uiso 1 1 calc R U . . .
H26B H 0.2037 -0.0976 -0.0425 0.131 Uiso 1 1 calc R U . . .
C27 C 0.3134(7) -0.2461(6) -0.0085(4) 0.160(3) Uani 1 1 d . . . . .
H27A H 0.3015 -0.2811 -0.0419 0.240 Uiso 1 1 calc R U . . .
H27B H 0.3229 -0.3026 0.0367 0.240 Uiso 1 1 calc R U . . .
H27C H 0.3806 -0.2155 -0.0283 0.240 Uiso 1 1 calc R U . . .
C28 C 0.1296(3) -0.0095(4) 0.1925(2) 0.0607(10) Uani 1 1 d . . . . .
H28A H 0.2070 -0.0555 0.1905 0.073 Uiso 1 1 calc R U . . .
H28B H 0.1191 0.0378 0.2251 0.073 Uiso 1 1 calc R U . . .
C29 C 0.0482(4) -0.0899(4) 0.2250(3) 0.0805(14) Uani 1 1 d . . . . .
H29A H 0.0634 -0.1439 0.1962 0.097 Uiso 1 1 calc R U . . .
H29B H -0.0297 -0.0460 0.2245 0.097 Uiso 1 1 calc R U . . .
C30 C 0.0630(4) -0.1550(5) 0.3028(3) 0.0897(16) Uani 1 1 d . . . . .
H30A H 0.0303 -0.2219 0.3174 0.108 Uiso 1 1 calc R U . . .
H30B H 0.1437 -0.1815 0.3048 0.108 Uiso 1 1 calc R U . . .
C31 C 0.0085(6) -0.0840(7) 0.3535(4) 0.139(3) Uani 1 1 d . . . . .
H31A H 0.0496 -0.0257 0.3447 0.208 Uiso 1 1 calc R U . . .
H31B H 0.0088 -0.1312 0.4023 0.208 Uiso 1 1 calc R U . . .
H31C H -0.0688 -0.0486 0.3467 0.208 Uiso 1 1 calc R U . . .
C32 C 0.0024(4) 0.1546(4) 0.1190(3) 0.0751(12) Uani 1 1 d . . . . .
H32A H -0.0023 0.2031 0.0703 0.090 Uiso 1 1 calc R U . . .
H32B H -0.0571 0.1119 0.1332 0.090 Uiso 1 1 calc R U . . .
C33 C -0.0214(5) 0.2305(5) 0.1694(3) 0.1037(18) Uani 1 1 d . . . . .
H33A H 0.0424 0.2660 0.1601 0.124 Uiso 1 1 calc R U . . .
H33B H -0.0296 0.1843 0.2192 0.124 Uiso 1 1 calc R U . . .
C34 C -0.1309(5) 0.3243(6) 0.1583(4) 0.126(2) Uani 1 1 d . . . . .
H34A H -0.1910 0.2894 0.1582 0.151 Uiso 1 1 calc R U . . .
H34B H -0.1549 0.3591 0.1986 0.151 Uiso 1 1 calc R U . . .
C35 C -0.1147(7) 0.4149(6) 0.0895(5) 0.166(4) Uani 1 1 d . . . . .
H35A H -0.1029 0.3833 0.0492 0.249 Uiso 1 1 calc R U . . .
H35B H -0.0495 0.4434 0.0868 0.249 Uiso 1 1 calc R U . . .
H35C H -0.1813 0.4766 0.0879 0.249 Uiso 1 1 calc R U . . .
C40 C 0.0059(7) 0.5628(7) 0.2273(5) 0.128(3) Uani 0.429(3) 1 d . . P A -1
H40A H -0.0689 0.5912 0.2137 0.154 Uiso 0.429(3) 1 calc R U P A -1
H40B H 0.0075 0.6018 0.2621 0.154 Uiso 0.429(3) 1 calc R U P A -1
Cl40 Cl 0.1075(8) 0.5998(9) 0.1504(7) 0.213(5) Uani 0.429(3) 1 d . U P A -1
Cl41 Cl 0.0233(17) 0.4145(17) 0.2704(12) 0.197(5) Uani 0.429(3) 1 d . U P A -1
C50 C 0.108(6) 0.507(6) 0.187(4) 0.128(3) Uani 0.118(3) 1 d . . P B -2
H50A H 0.1728 0.5424 0.1743 0.154 Uiso 0.118(3) 1 calc R U P B -2
H50B H 0.1394 0.4286 0.1828 0.154 Uiso 0.118(3) 1 calc R U P B -2
Cl50 Cl 0.046(2) 0.561(3) 0.1324(18) 0.179(8) Uani 0.118(3) 1 d . U P B -2
Cl51 Cl 0.055(4) 0.494(3) 0.285(2) 0.218(9) Uani 0.118(3) 1 d . U P B -2
C60 C 0.0059(7) 0.5628(7) 0.2273(5) 0.128(3) Uani 0.453(3) 1 d . . P C -3
H60A H -0.0189 0.5643 0.1842 0.154 Uiso 0.453(3) 1 calc R U P C -3
H60B H -0.0532 0.6095 0.2551 0.154 Uiso 0.453(3) 1 calc R U P C -3
Cl60 Cl 0.1364(7) 0.5986(7) 0.2086(6) 0.203(4) Uani 0.453(3) 1 d . U P C -3
Cl61 Cl 0.0524(14) 0.4252(15) 0.2785(10) 0.176(4) Uani 0.453(3) 1 d . U P C -3

loop_
_atom_site_aniso_label
_atom_site_aniso_U_11
_atom_site_aniso_U_22
_atom_site_aniso_U_33
_atom_site_aniso_U_23
_atom_site_aniso_U_13
_atom_site_aniso_U_12
B1 0.049(2) 0.055(2) 0.052(2) -0.0157(19) -0.0140(18) -0.0113(19)
B2 0.050(2) 0.040(2) 0.057(2) -0.0218(18) -0.0188(19) -0.0021(17)
B3 0.055(2) 0.045(2) 0.049(2) -0.0135(17) -0.0193(19) -0.0070(18)
B4 0.060(2) 0.0390(19) 0.050(2) -0.0089(17) -0.0199(19) -0.0141(18)
B5 0.051(2) 0.0396(19) 0.055(2) -0.0124(17) -0.0205(19) -0.0091(17)
B6 0.050(2) 0.0368(19) 0.060(2) -0.0165(17) -0.0239(19) -0.0045(17)
B7 0.055(2) 0.0369(19) 0.055(2) -0.0153(17) -0.0226(19) -0.0033(17)
B8 0.056(2) 0.0362(18) 0.049(2) -0.0133(16) -0.0196(18) -0.0089(17)
B9 0.053(2) 0.0348(18) 0.054(2) -0.0109(16) -0.0187(19) -0.0112(17)
B10 0.049(2) 0.046(2) 0.057(2) -0.0177(19) -0.0113(19) -0.0113(18)
Cl1 0.0630(4) 0.0743(5) 0.0752(5) -0.0315(4) -0.0140(4) -0.0099(4)
Cl2 0.0630(4) 0.0743(5) 0.0752(5) -0.0315(4) -0.0140(4) -0.0099(4)
Cl3 0.0823(7) 0.0797(7) 0.0506(5) -0.0139(5) -0.0262(5) -0.0091(6)
Cl4 0.0916(8) 0.0506(5) 0.0756(7) -0.0080(5) -0.0216(6) -0.0338(5)
Cl5 0.0570(6) 0.0709(6) 0.0748(7) -0.0146(5) -0.0329(5) -0.0098(5)
Cl6 0.0586(6) 0.0604(6) 0.0924(7) -0.0329(5) -0.0328(5) -0.0096(5)
Cl7 0.0783(7) 0.0453(5) 0.0855(7) -0.0221(5) -0.0417(6) 0.0093(5)
Cl8 0.0833(7) 0.0556(5) 0.0566(5) -0.0230(4) -0.0243(5) -0.0130(5)
Cl9 0.0891(7) 0.0427(5) 0.0692(6) -0.0019(4) -0.0271(5) -0.0222(5)
Cl10 0.0574(6) 0.0900(8) 0.0847(8) -0.0366(6) 0.0034(5) -0.0216(6)
N1 0.065(2) 0.0440(16) 0.0519(17) -0.0120(13) -0.0117(15) -0.0190(15)
C1 0.089(3) 0.049(2) 0.081(3) -0.013(2) -0.024(3) -0.013(2)
C2 0.094(4) 0.080(3) 0.092(4) -0.043(3) -0.016(3) 0.004(3)
C3 0.125(6) 0.087(4) 0.161(7) -0.052(4) 0.008(5) -0.008(4)
C4 0.138(7) 0.167(8) 0.238(10) -0.145(8) 0.018(7) -0.006(6)
C5 0.065(2) 0.049(2) 0.069(3) -0.0104(19) -0.011(2) -0.0162(19)
C6 0.068(3) 0.066(3) 0.088(3) -0.017(2) -0.015(2) -0.022(2)
C7 0.069(3) 0.077(3) 0.115(4) -0.020(3) -0.006(3) -0.033(3)
C8 0.069(3) 0.102(4) 0.158(6) -0.047(4) -0.012(3) -0.035(3)
C9 0.078(3) 0.066(3) 0.068(3) -0.024(2) -0.010(2) -0.030(2)
C10 0.066(3) 0.092(4) 0.100(4) -0.040(3) -0.010(3) -0.020(3)
C11 0.073(4) 0.145(6) 0.137(5) -0.054(5) -0.021(4) -0.029(4)
C12 0.073(4) 0.173(8) 0.245(10) -0.087(7) -0.042(5) 0.007(5)
C13 0.098(4) 0.075(3) 0.063(3) -0.021(2) -0.017(2) -0.030(3)
C14 0.134(5) 0.090(4) 0.065(3) -0.013(3) -0.006(3) -0.049(4)
C15 0.204(8) 0.139(6) 0.053(3) -0.014(3) -0.005(4) -0.091(5)
C16 0.275(11) 0.164(7) 0.083(5) -0.005(5) -0.038(6) -0.113(8)
N2 0.0533(18) 0.0614(19) 0.0626(19) -0.0153(16) -0.0230(15) -0.0110(15)
C20 0.057(2) 0.065(2) 0.066(2) -0.016(2) -0.022(2) -0.015(2)
C21 0.083(3) 0.076(3) 0.065(3) -0.014(2) -0.021(2) -0.023(2)
C22 0.123(5) 0.091(4) 0.083(3) -0.007(3) -0.021(3) -0.055(4)
C23 0.252(10) 0.136(6) 0.102(5) -0.013(4) -0.047(5) -0.120(6)
C24 0.072(3) 0.070(3) 0.063(2) -0.017(2) -0.025(2) -0.018(2)
C25 0.089(3) 0.073(3) 0.069(3) -0.022(2) -0.017(2) -0.015(3)
C26 0.152(6) 0.088(4) 0.095(4) -0.040(3) -0.036(4) -0.009(4)
C27 0.197(9) 0.125(6) 0.155(7) -0.079(6) -0.028(6) 0.011(6)
C28 0.057(2) 0.072(3) 0.058(2) -0.013(2) -0.0210(19) -0.016(2)
C29 0.077(3) 0.099(4) 0.075(3) -0.010(3) -0.026(2) -0.036(3)
C30 0.071(3) 0.123(4) 0.075(3) -0.006(3) -0.012(3) -0.044(3)
C31 0.135(6) 0.199(8) 0.098(5) -0.056(5) 0.016(4) -0.076(6)
C32 0.055(2) 0.083(3) 0.084(3) -0.018(3) -0.027(2) -0.003(2)
C33 0.090(4) 0.102(4) 0.113(4) -0.049(4) -0.025(3) 0.018(3)
C34 0.096(5) 0.108(5) 0.152(6) -0.046(5) -0.011(4) 0.013(4)
C35 0.143(7) 0.099(5) 0.201(9) -0.017(6) -0.025(6) 0.025(5)
C40 0.108(6) 0.114(6) 0.150(8) -0.043(5) -0.025(5) 0.006(5)
Cl40 0.151(8) 0.163(6) 0.243(9) -0.038(7) 0.068(7) -0.020(5)
Cl41 0.246(12) 0.155(6) 0.224(8) -0.044(5) -0.108(8) -0.046(8)
C50 0.108(6) 0.114(6) 0.150(8) -0.043(5) -0.025(5) 0.006(5)
Cl50 0.157(17) 0.169(15) 0.203(16) -0.087(12) 0.029(15) -0.034(13)
Cl51 0.236(14) 0.178(14) 0.232(13) -0.014(14) -0.105(12) -0.025(14)
C60 0.108(6) 0.114(6) 0.150(8) -0.043(5) -0.025(5) 0.006(5)
Cl60 0.161(5) 0.146(5) 0.277(10) -0.022(6) -0.068(6) -0.010(4)
Cl61 0.195(6) 0.144(7) 0.199(7) 0.023(6) -0.125(5) -0.053(5)

loop_
_atom_type_symbol
_atom_type_description
_atom_type_scat_dispersion_real
_atom_type_scat_dispersion_imag
_atom_type_scat_source
C C 0.0033 0.0016 'International Tables Vol C Tables 4.2.6.8 and 6.1.1.4'
H H 0.0000 0.0000 'International Tables Vol C Tables 4.2.6.8 and 6.1.1.4'
B B 0.0013 0.0007 'International Tables Vol C Tables 4.2.6.8 and 6.1.1.4'
Cl Cl 0.1484 0.1585 'International Tables Vol C Tables 4.2.6.8 and 6.1.1.4'
N N 0.0061 0.0033 'International Tables Vol C Tables 4.2.6.8 and 6.1.1.4'
O O 0.0106 0.0060 'International Tables Vol C Tables 4.2.6.8 and 6.1.1.4'

loop_
_geom_angle_atom_site_label_1
_geom_angle_atom_site_label_2
_geom_angle_atom_site_label_3
_geom_angle
B2 B1 B4 101.6(3)
B2 B1 B3 66.6(3)
B4 B1 B3 66.7(3)
B2 B1 B5 66.2(2)
B4 B1 B5 65.9(2)
B3 B1 B5 101.2(3)
B2 B1 Cl1 128.7(3)
B4 B1 Cl1 129.6(3)
B3 B1 Cl1 129.6(3)
B5 B1 Cl1 129.2(3)
B1 B2 Cl2 120.7(3)
B1 B2 B6 111.9(3)
Cl2 B2 B6 119.3(2)
B1 B2 B5 57.2(2)
Cl2 B2 B5 131.0(3)
B6 B2 B5 101.7(3)
B1 B2 B9 111.8(3)
Cl2 B2 B9 118.5(3)
B6 B2 B9 59.9(2)
B5 B2 B9 59.5(2)
B1 B2 B3 56.9(2)
Cl2 B2 B3 132.5(3)
B6 B2 B3 59.9(2)
B5 B2 B3 90.1(2)
B9 B2 B3 101.7(3)
B1 B3 Cl3 122.1(3)
B1 B3 B7 111.6(3)
Cl3 B3 B7 117.8(3)
B1 B3 B6 111.3(3)
Cl3 B3 B6 118.1(3)
B7 B3 B6 60.4(2)
B1 B3 B2 56.5(2)
Cl3 B3 B2 132.3(3)
B7 B3 B2 101.8(3)
B6 B3 B2 59.7(2)
B1 B3 B4 56.5(2)
Cl3 B3 B4 132.1(3)
B7 B3 B4 60.1(2)
B6 B3 B4 101.9(3)
B2 B3 B4 89.5(2)
B1 B4 Cl4 120.2(3)
B1 B4 B5 57.3(2)
Cl4 B4 B5 131.5(3)
B1 B4 B8 112.1(3)
Cl4 B4 B8 119.2(2)
B5 B4 B8 59.9(2)
B1 B4 B7 111.4(3)
Cl4 B4 B7 119.5(3)
B5 B4 B7 101.5(3)
B8 B4 B7 59.8(2)
B1 B4 B3 56.8(2)
Cl4 B4 B3 131.5(3)
B5 B4 B3 90.2(2)
B8 B4 B3 101.7(3)
B7 B4 B3 59.6(2)
B1 B5 Cl5 121.2(3)
B1 B5 B9 111.8(3)
Cl5 B5 B9 118.0(3)
B1 B5 B8 111.8(3)
Cl5 B5 B8 118.8(3)
B9 B5 B8 60.3(2)
B1 B5 B4 56.7(2)
Cl5 B5 B4 132.1(3)
B9 B5 B4 102.4(3)
B8 B5 B4 60.1(2)
B1 B5 B2 56.5(2)
Cl5 B5 B2 131.0(3)
B9 B5 B2 60.3(2)
B8 B5 B2 102.3(3)
B4 B5 B2 90.2(2)
B10 B6 Cl6 120.7(3)
B10 B6 B2 112.3(3)
Cl6 B6 B2 117.9(2)
B10 B6 B9 56.9(2)
Cl6 B6 B9 130.8(3)
B2 B6 B9 60.3(2)
B10 B6 B3 111.9(3)
Cl6 B6 B3 119.1(3)
B2 B6 B3 60.4(2)
B9 B6 B3 102.3(3)
B10 B6 B7 56.8(2)
Cl6 B6 B7 132.8(3)
B2 B6 B7 101.9(3)
B9 B6 B7 89.7(2)
B3 B6 B7 59.7(2)
B10 B7 Cl7 120.2(3)
B10 B7 B8 57.2(2)
Cl7 B7 B8 130.7(3)
B10 B7 B3 111.9(3)
Cl7 B7 B3 119.3(3)
B8 B7 B3 102.4(3)
B10 B7 B4 112.0(3)
Cl7 B7 B4 118.8(3)
B8 B7 B4 59.9(2)
B3 B7 B4 60.3(2)
B10 B7 B6 56.6(2)
Cl7 B7 B6 132.3(3)
B8 B7 B6 90.0(2)
B3 B7 B6 59.9(2)
B4 B7 B6 101.8(3)
B10 B8 Cl8 120.6(3)
B10 B8 B5 111.6(3)
Cl8 B8 B5 119.2(2)
B10 B8 B7 56.9(2)
Cl8 B8 B7 131.3(3)
B5 B8 B7 102.1(3)
B10 B8 B4 112.1(3)
Cl8 B8 B4 118.7(2)
B5 B8 B4 60.0(2)
B7 B8 B4 60.3(2)
B10 B8 B9 56.7(2)
Cl8 B8 B9 131.9(3)
B5 B8 B9 59.7(2)
B7 B8 B9 90.0(2)
B4 B8 B9 102.0(3)
B10 B9 Cl9 119.6(3)
B10 B9 B5 112.1(3)
Cl9 B9 B5 119.5(3)
B10 B9 B6 56.9(2)
Cl9 B9 B6 131.2(2)
B5 B9 B6 102.1(3)
B10 B9 B8 57.1(2)
Cl9 B9 B8 131.4(3)
B5 B9 B8 60.0(2)
B6 B9 B8 90.2(2)
B10 B9 B2 111.9(3)
Cl9 B9 B2 119.5(2)
B5 B9 B2 60.2(2)
B6 B9 B2 59.8(2)
B8 B9 B2 102.0(3)
B6 B10 B9 66.2(2)
B6 B10 B7 66.6(2)
B9 B10 B7 101.1(3)
B6 B10 B8 101.2(3)
B9 B10 B8 66.1(2)
B7 B10 B8 65.9(2)
B6 B10 Cl10 129.5(3)
B9 B10 Cl10 128.7(3)
B7 B10 Cl10 130.2(3)
B8 B10 Cl10 129.3(3)
C9 N1 C1 108.8(3)
C9 N1 C13 111.3(3)
C1 N1 C13 109.0(3)
C9 N1 C5 108.7(3)
C1 N1 C5 111.3(3)
C13 N1 C5 107.8(3)
C2 C1 N1 117.3(4)
C2 C1 H1A 108.0
N1 C1 H1A 108.0
C2 C1 H1B 108.0
N1 C1 H1B 108.0
H1A C1 H1B 107.2
C3 C2 C1 114.4(5)
C3 C2 H2A 108.7
C1 C2 H2A 108.7
C3 C2 H2B 108.7
C1 C2 H2B 108.7
H2A C2 H2B 107.6
C4 C3 C2 118.4(7)
C4 C3 H3A 107.7
C2 C3 H3A 107.7
C4 C3 H3B 107.7
C2 C3 H3B 107.7
H3A C3 H3B 107.1
C3 C4 H4A 109.5
C3 C4 H4B 109.5
H4A C4 H4B 109.5
C3 C4 H4C 109.5
H4A C4 H4C 109.5
H4B C4 H4C 109.5
C6 C5 N1 115.9(3)
C6 C5 H5A 108.3
N1 C5 H5A 108.3
C6 C5 H5B 108.3
N1 C5 H5B 108.3
H5A C5 H5B 107.4
C7 C6 C5 112.5(4)
C7 C6 H6A 109.1
C5 C6 H6A 109.1
C7 C6 H6B 109.1
C5 C6 H6B 109.1
H6A C6 H6B 107.8
C6 C7 C8 112.9(5)
C6 C7 H7A 109.0
C8 C7 H7A 109.0
C6 C7 H7B 109.0
C8 C7 H7B 109.0
H7A C7 H7B 107.8
C7 C8 H8A 109.5
C7 C8 H8B 109.5
H8A C8 H8B 109.5
C7 C8 H8C 109.5
H8A C8 H8C 109.5
H8B C8 H8C 109.5
C10 C9 N1 116.8(3)
C10 C9 H9A 108.1
N1 C9 H9A 108.1
C10 C9 H9B 108.1
N1 C9 H9B 108.1
H9A C9 H9B 107.3
C9 C10 C11 112.7(4)
C9 C10 H10A 109.0
C11 C10 H10A 109.0
C9 C10 H10B 109.0
C11 C10 H10B 109.0
H10A C10 H10B 107.8
C12 C11 C10 116.8(6)
C12 C11 H11A 108.1
C10 C11 H11A 108.1
C12 C11 H11B 108.1
C10 C11 H11B 108.1
H11A C11 H11B 107.3
C11 C12 H12A 120.0
C11 C12 H12B 120.0
H12A C12 H12B 120.0
C14 C13 N1 116.8(4)
C14 C13 H13A 108.1
N1 C13 H13A 108.1
C14 C13 H13B 108.1
N1 C13 H13B 108.1
H13A C13 H13B 107.3
C13 C14 C15 112.0(5)
C13 C14 H14A 109.2
C15 C14 H14A 109.2
C13 C14 H14B 109.2
C15 C14 H14B 109.2
H14A C14 H14B 107.9
C16 C15 C14 117.3(6)
C16 C15 H15 121.3
C14 C15 H15 121.3
C15 C16 H16A 120.0
C15 C16 H16B 120.0
H16A C16 H16B 120.0
C20 N2 C24 111.2(3)
C20 N2 C28 106.1(3)
C24 N2 C28 111.2(3)
C20 N2 C32 111.7(3)
C24 N2 C32 106.0(3)
C28 N2 C32 110.7(3)
C21 C20 N2 116.7(3)
C21 C20 H20A 108.1
N2 C20 H20A 108.1
C21 C20 H20B 108.1
N2 C20 H20B 108.1
H20A C20 H20B 107.3
C20 C21 C22 110.5(4)
C20 C21 H21A 109.6
C22 C21 H21A 109.6
C20 C21 H21B 109.6
C22 C21 H21B 109.6
H21A C21 H21B 108.1
C23 C22 C21 114.0(5)
C23 C22 H22A 108.8
C21 C22 H22A 108.8
C23 C22 H22B 108.8
C21 C22 H22B 108.8
H22A C22 H22B 107.6
C22 C23 H23A 109.5
C22 C23 H23B 109.5
H23A C23 H23B 109.5
C22 C23 H23C 109.5
H23A C23 H23C 109.5
H23B C23 H23C 109.5
C25 C24 N2 116.3(3)
C25 C24 H24A 108.2
N2 C24 H24A 108.2
C25 C24 H24B 108.2
N2 C24 H24B 108.2
H24A C24 H24B 107.4
C24 C25 C26 109.4(4)
C24 C25 H25A 109.8
C26 C25 H25A 109.8
C24 C25 H25B 109.8
C26 C25 H25B 109.8
H25A C25 H25B 108.2
C27 C26 C25 113.1(6)
C27 C26 H26A 109.0
C25 C26 H26A 109.0
C27 C26 H26B 109.0
C25 C26 H26B 109.0
H26A C26 H26B 107.8
C26 C27 H27A 109.5
C26 C27 H27B 109.5
H27A C27 H27B 109.5
C26 C27 H27C 109.5
H27A C27 H27C 109.5
H27B C27 H27C 109.5
C29 C28 N2 116.2(3)
C29 C28 H28A 108.2
N2 C28 H28A 108.2
C29 C28 H28B 108.2
N2 C28 H28B 108.2
H28A C28 H28B 107.4
C28 C29 C30 110.1(4)
C28 C29 H29A 109.6
C30 C29 H29A 109.6
C28 C29 H29B 109.6
C30 C29 H29B 109.6
H29A C29 H29B 108.2
C31 C30 C29 112.2(5)
C31 C30 H30A 109.2
C29 C30 H30A 109.2
C31 C30 H30B 109.2
C29 C30 H30B 109.2
H30A C30 H30B 107.9
C30 C31 H31A 109.5
C30 C31 H31B 109.5
H31A C31 H31B 109.5
C30 C31 H31C 109.5
H31A C31 H31C 109.5
H31B C31 H31C 109.5
C33 C32 N2 115.4(4)
C33 C32 H32A 108.4
N2 C32 H32A 108.4
C33 C32 H32B 108.4
N2 C32 H32B 108.4
H32A C32 H32B 107.5
C32 C33 C34 110.8(5)
C32 C33 H33A 109.5
C34 C33 H33A 109.5
C32 C33 H33B 109.5
C34 C33 H33B 109.5
H33A C33 H33B 108.1
C35 C34 C33 112.3(6)
C35 C34 H34A 109.2
C33 C34 H34A 109.2
C35 C34 H34B 109.2
C33 C34 H34B 109.2
H34A C34 H34B 107.9
C34 C35 H35A 109.5
C34 C35 H35B 109.5
H35A C35 H35B 109.5
C34 C35 H35C 109.5
H35A C35 H35C 109.5
H35B C35 H35C 109.5
Cl40 C40 Cl41 115.5(9)
Cl40 C40 H40A 108.4
Cl41 C40 H40A 108.4
Cl40 C40 H40B 108.4
Cl41 C40 H40B 108.4
H40A C40 H40B 107.5
Cl50 C50 Cl51 126(4)
Cl50 C50 H50A 105.8
Cl51 C50 H50A 105.8
Cl50 C50 H50B 105.8
Cl51 C50 H50B 105.8
H50A C50 H50B 106.2
Cl60 C60 Cl61 94.6(7)
Cl60 C60 H60A 112.8
Cl61 C60 H60A 112.8
Cl60 C60 H60B 112.8
Cl61 C60 H60B 112.8
H60A C60 H60B 110.3

loop_
_geom_bond_atom_site_label_1
_geom_bond_atom_site_label_2
_geom_bond_distance
B1 B2 1.670(6)
B1 B4 1.671(6)
B1 B3 1.677(6)
B1 B5 1.683(6)
B1 Cl1 1.799(4)
B2 Cl2 1.807(4)
B2 B6 1.825(6)
B2 B5 1.832(5)
B2 B9 1.833(6)
B2 B3 1.838(6)
B3 Cl3 1.802(4)
B3 B7 1.826(6)
B3 B6 1.829(6)
B3 B4 1.840(5)
B4 Cl4 1.803(4)
B4 B5 1.825(5)
B4 B8 1.828(6)
B4 B7 1.835(6)
B5 Cl5 1.801(4)
B5 B9 1.819(6)
B5 B8 1.823(6)
B6 B10 1.672(6)
B6 Cl6 1.807(4)
B6 B9 1.826(5)
B6 B7 1.837(5)
B7 B10 1.674(6)
B7 Cl7 1.806(4)
B7 B8 1.825(5)
B8 B10 1.680(6)
B8 Cl8 1.802(4)
B8 B9 1.829(5)
B9 B10 1.672(6)
B9 Cl9 1.803(4)
B10 Cl10 1.783(4)
N1 C9 1.511(5)
N1 C1 1.515(5)
N1 C13 1.518(5)
N1 C5 1.521(5)
C1 C2 1.479(6)
C1 H1A 0.9700
C1 H1B 0.9700
C2 C3 1.465(7)
C2 H2A 0.9700
C2 H2B 0.9700
C3 C4 1.432(9)
C3 H3A 0.9700
C3 H3B 0.9700
C4 H4A 0.9600
C4 H4B 0.9600
C4 H4C 0.9600
C5 C6 1.497(6)
C5 H5A 0.9700
C5 H5B 0.9700
C6 C7 1.484(6)
C6 H6A 0.9700
C6 H6B 0.9700
C7 C8 1.496(6)
C7 H7A 0.9700
C7 H7B 0.9700
C8 H8A 0.9600
C8 H8B 0.9600
C8 H8C 0.9600
C9 C10 1.484(6)
C9 H9A 0.9700
C9 H9B 0.9700
C10 C11 1.488(7)
C10 H10A 0.9700
C10 H10B 0.9700
C11 C12 1.386(8)
C11 H11A 0.9700
C11 H11B 0.9700
C12 H12A 0.9300
C12 H12B 0.9300
C13 C14 1.486(6)
C13 H13A 0.9700
C13 H13B 0.9700
C14 C15 1.501(7)
C14 H14A 0.9700
C14 H14B 0.9700
C15 C16 1.360(8)
C15 H15 0.9300
C16 H16A 0.9300
C16 H16B 0.9300
N2 C20 1.513(5)
N2 C24 1.514(5)
N2 C28 1.521(5)
N2 C32 1.526(5)
C20 C21 1.511(6)
C20 H20A 0.9700
C20 H20B 0.9700
C21 C22 1.520(6)
C21 H21A 0.9700
C21 H21B 0.9700
C22 C23 1.480(8)
C22 H22A 0.9700
C22 H22B 0.9700
C23 H23A 0.9600
C23 H23B 0.9600
C23 H23C 0.9600
C24 C25 1.505(6)
C24 H24A 0.9700
C24 H24B 0.9700
C25 C26 1.528(7)
C25 H25A 0.9700
C25 H25B 0.9700
C26 C27 1.469(8)
C26 H26A 0.9700
C26 H26B 0.9700
C27 H27A 0.9600
C27 H27B 0.9600
C27 H27C 0.9600
C28 C29 1.520(6)
C28 H28A 0.9700
C28 H28B 0.9700
C29 C30 1.526(6)
C29 H29A 0.9700
C29 H29B 0.9700
C30 C31 1.464(8)
C30 H30A 0.9700
C30 H30B 0.9700
C31 H31A 0.9600
C31 H31B 0.9600
C31 H31C 0.9600
C32 C33 1.511(7)
C32 H32A 0.9700
C32 H32B 0.9700
C33 C34 1.539(7)
C33 H33A 0.9700
C33 H33B 0.9700
C34 C35 1.485(9)
C34 H34A 0.9700
C34 H34B 0.9700
C35 H35A 0.9600
C35 H35B 0.9600
C35 H35C 0.9600
C40 Cl40 1.744(12)
C40 Cl41 1.77(2)
C40 H40A 0.9700
C40 H40B 0.9700
C50 Cl50 1.38(7)
C50 Cl51 1.85(8)
C50 H50A 0.9700
C50 H50B 0.9700
C60 Cl60 1.727(12)
C60 Cl61 1.726(18)
C60 H60A 0.9700
C60 H60B 0.9700
